data_2212638
loop_
_publ_author_name
'Ouellette, Wayne'
'Zubieta, Jon'

_publ_section_title
;
 Aqua[2,6-bis(pyridin-2-yl)pyridin-4-ol]sulfatocopper(II) dihydrate
;
_journal_coeditor_code LH2311
_journal_issue 3
_journal_name_full 'Acta Crystallographica Section E'
_journal_page_first m908
_journal_page_last m909
_journal_paper_doi 10.1107/S1600536807008914
_journal_volume 63
_journal_year 2007
_chemical_formula_iupac '[Cu (S O4) (C15 H11 N3 O) (H2 O], 2H2 O'
_chemical_formula_moiety 'C15 H13 Cu N3 O6 S, 2 (H2 O)'
_chemical_formula_sum 'C15 H17 Cu N3 O8 S'
_chemical_formula_weight 462.92
_chemical_name_systematic
;
Aqua[2,6-bis(pyridin-2-yl)pyridin-4-ol]sulfatocopper(II) dihydrate
;
_space_group_IT_number 14
_symmetry_cell_setting monoclinic
_symmetry_space_group_name_Hall '-P 2ybc'
_symmetry_space_group_name_H-M 'P 1 21/c 1'
_atom_sites_solution_hydrogens geom
_atom_sites_solution_primary direct
_atom_sites_solution_secondary difmap
_audit_creation_method SHELXL-97
_cell_angle_alpha 90.00
_cell_angle_beta 90.2010(10)
_cell_angle_gamma 90.00
_cell_formula_units_Z 4
_cell_length_a 13.2197(7)
_cell_length_b 18.4067(10)
_cell_length_c 6.9874(4)
_cell_measurement_reflns_used 5130
_cell_measurement_temperature 90(2)
_cell_measurement_theta_max 30.43
_cell_measurement_theta_min 3.08
_cell_volume 1700.24(16)
_computing_cell_refinement 'SAINT (Bruker, 2002)'
_computing_data_collection 'SMART (Bruker, 2002)'
_computing_data_reduction SAINT
_computing_molecular_graphics 'CrystalMaker (Palmer, 2006)'
_computing_publication_material SHELXTL
_computing_structure_refinement 'SHELXL97 (Sheldrick, 1997)'
_computing_structure_solution 'SHELXS97 (Sheldrick, 1997)'
_diffrn_ambient_temperature 90(2)
_diffrn_detector_area_resol_mean 512
_diffrn_measured_fraction_theta_full 1.000
_diffrn_measured_fraction_theta_max 1.000
_diffrn_measurement_device_type 'Bruker APEX'
_diffrn_measurement_method '\f and \w'
_diffrn_radiation_monochromator graphite
_diffrn_radiation_type MoK\a
_diffrn_radiation_wavelength 0.71073
_diffrn_reflns_av_R_equivalents 0.0361
_diffrn_reflns_av_sigmaI/netI 0.0319
_diffrn_reflns_limit_h_max 18
_diffrn_reflns_limit_h_min -18
_diffrn_reflns_limit_k_max 25
_diffrn_reflns_limit_k_min -25
_diffrn_reflns_limit_l_max 9
_diffrn_reflns_limit_l_min -9
_diffrn_reflns_number 20054
_diffrn_reflns_theta_full 30.03
_diffrn_reflns_theta_max 30.03
_diffrn_reflns_theta_min 1.90
_diffrn_standards_decay_% 0.001
_exptl_absorpt_coefficient_mu 1.462
_exptl_absorpt_correction_T_max 0.9174
_exptl_absorpt_correction_T_min 0.5924
_exptl_absorpt_correction_type multi-scan
_exptl_absorpt_process_details '(SADABS; Bruker, 2002)'
_exptl_crystal_colour blue
_exptl_crystal_density_diffrn 1.808
_exptl_crystal_density_meas 1.81(2)
_exptl_crystal_density_method flotation
_exptl_crystal_description rod
_exptl_crystal_F_000 948
_exptl_crystal_size_max 0.40
_exptl_crystal_size_mid 0.08
_exptl_crystal_size_min 0.06
_refine_diff_density_max 0.722
_refine_diff_density_min -0.366
_refine_ls_extinction_method none
_refine_ls_goodness_of_fit_ref 1.121
_refine_ls_hydrogen_treatment refall
_refine_ls_matrix_type full
_refine_ls_number_parameters 321
_refine_ls_number_reflns 4978
_refine_ls_number_restraints 0
_refine_ls_restrained_S_all 1.121
_refine_ls_R_factor_all 0.0478
_refine_ls_R_factor_gt 0.0392
_refine_ls_shift/su_max 0.001
_refine_ls_shift/su_mean 0.000
_refine_ls_structure_factor_coef Fsqd
_refine_ls_weighting_details 'calc w=1/[\s^2^(Fo^2^)+(0.0444P)^2^+1.0283P] where P=(Fo^2^+2Fc^2^)/3'
_refine_ls_weighting_scheme calc
_refine_ls_wR_factor_gt 0.0901
_refine_ls_wR_factor_ref 0.0937
_reflns_number_gt 4300
_reflns_number_total 4978
_reflns_threshold_expression I>2\s(I)
_cod_data_source_file lh2311.cif
_cod_data_source_block I
_cod_original_sg_symbol_H-M 'P 21/c'
_cod_database_code 2212638
_cod_database_fobs_code 2212638

loop_
_symmetry_equiv_pos_as_xyz
'x, y, z'
'-x, y+1/2, -z+1/2'
'-x, -y, -z'
'x, -y-1/2, z-1/2'

loop_
_atom_site_type_symbol
_atom_site_label
_atom_site_fract_x
_atom_site_fract_y
_atom_site_fract_z
_atom_site_U_iso_or_equiv
_atom_site_adp_type
_atom_site_calc_flag
_atom_site_occupancy
Cu Cu1 0.184910(18) 0.082618(13) 0.51424(3) 0.01138(8) Uani d 1
S S2 0.17949(4) -0.04283(3) 0.21736(7) 0.01213(10) Uani d 1
O O1 0.15047(12) -0.01165(8) 0.4075(2) 0.0168(3) Uani d 1
O O2 0.22391(12) 0.01581(8) 0.0977(2) 0.0195(3) Uani d 1
O O3 0.08900(12) -0.07090(9) 0.1232(2) 0.0207(3) Uani d 1
O O4 0.25430(12) -0.10040(9) 0.2471(2) 0.0203(3) Uani d 1
O O5 0.35306(12) 0.38070(8) 0.6554(2) 0.0175(3) Uani d 1
O O90 0.10835(13) 0.05795(9) 0.7842(2) 0.0176(3) Uani d 1
O O91 0.65821(16) 0.16861(11) 0.0832(3) 0.0292(4) Uani d 1
O O92 0.64947(16) 0.18965(10) 0.4777(3) 0.0296(4) Uani d 1
N N1 0.06804(13) 0.14289(9) 0.4143(2) 0.0127(3) Uani d 1
N N2 0.23972(13) 0.17892(9) 0.5511(2) 0.0119(3) Uani d 1
N N3 0.32337(13) 0.05759(9) 0.6166(2) 0.0137(3) Uani d 1
C C1 -0.02045(16) 0.11804(12) 0.3490(3) 0.0164(4) Uani d 1
C C2 -0.09997(16) 0.16436(12) 0.3023(3) 0.0177(4) Uani d 1
C C3 -0.08749(16) 0.23836(12) 0.3254(3) 0.0174(4) Uani d 1
C C4 0.00479(16) 0.26465(12) 0.3915(3) 0.0151(4) Uani d 1
C C5 0.08089(15) 0.21578(11) 0.4354(3) 0.0123(4) Uani d 1
C C6 0.18193(14) 0.23687(11) 0.5098(3) 0.0117(3) Uani d 1
C C7 0.21684(16) 0.30662(11) 0.5404(3) 0.0141(4) Uani d 1
C C8 0.31464(16) 0.31563(11) 0.6145(3) 0.0140(4) Uani d 1
C C9 0.37559(16) 0.25439(11) 0.6498(3) 0.0146(4) Uani d 1
C C10 0.33456(15) 0.18657(11) 0.6180(3) 0.0122(4) Uani d 1
C C11 0.38309(15) 0.11541(11) 0.6578(3) 0.0133(4) Uani d 1
C C12 0.47877(16) 0.10676(12) 0.7361(3) 0.0161(4) Uani d 1
C C13 0.51318(17) 0.03703(12) 0.7736(3) 0.0183(4) Uani d 1
C C14 0.45158(17) -0.02190(12) 0.7343(3) 0.0185(4) Uani d 1
C C15 0.35695(16) -0.00924(11) 0.6546(3) 0.0169(4) Uani d 1
H H1 -0.0268(19) 0.0709(14) 0.337(4) 0.013(6) Uiso d 1
H H2 -0.157(2) 0.1442(15) 0.259(4) 0.020(7) Uiso d 1
H H3 -0.139(2) 0.2687(15) 0.300(4) 0.018(6) Uiso d 1
H H4 0.013(2) 0.3092(15) 0.403(4) 0.016(6) Uiso d 1
H H5 0.303(3) 0.4164(19) 0.648(5) 0.051(11) Uiso d 1
H H7 0.177(2) 0.3439(17) 0.514(4) 0.030(8) Uiso d 1
H H9 0.445(2) 0.2613(15) 0.693(4) 0.021(7) Uiso d 1
H H12 0.517(2) 0.1478(15) 0.764(4) 0.017(6) Uiso d 1
H H13 0.570(2) 0.0333(15) 0.823(4) 0.019(7) Uiso d 1
H H14 0.471(2) -0.0674(14) 0.756(4) 0.015(6) Uiso d 1
H H15 0.3148(19) -0.0459(14) 0.628(4) 0.014(6) Uiso d 1
H H90A 0.136(2) 0.0363(18) 0.874(5) 0.036(9) Uiso d 1
H H91A 0.655(2) 0.2068(17) 0.041(4) 0.020(7) Uiso d 1
H H92A 0.662(2) 0.1784(17) 0.382(5) 0.028(9) Uiso d 1
H H90B 0.055(2) 0.0583(16) 0.805(4) 0.020(8) Uiso d 1
H H91B 0.688(2) 0.1483(18) -0.009(5) 0.031(8) Uiso d 1
H H92B 0.686(2) 0.1641(19) 0.549(5) 0.035(9) Uiso d 1

loop_
_atom_site_aniso_label
_atom_site_aniso_U_11
_atom_site_aniso_U_22
_atom_site_aniso_U_33
_atom_site_aniso_U_12
_atom_site_aniso_U_13
_atom_site_aniso_U_23
Cu1 0.01148(12) 0.00816(12) 0.01449(12) -0.00005(8) -0.00205(8) 0.00021(8)
S2 0.0119(2) 0.0096(2) 0.0149(2) -0.00077(17) -0.00181(17) -0.00005(16)
O1 0.0202(8) 0.0122(7) 0.0181(7) -0.0024(6) 0.0013(6) -0.0028(5)
O2 0.0228(8) 0.0159(7) 0.0197(7) -0.0056(6) -0.0024(6) 0.0059(6)
O3 0.0153(7) 0.0223(8) 0.0244(8) -0.0048(6) -0.0027(6) -0.0065(6)
O4 0.0206(8) 0.0164(7) 0.0238(8) 0.0074(6) 0.0004(6) 0.0014(6)
O5 0.0174(7) 0.0108(7) 0.0244(8) -0.0039(6) -0.0014(6) -0.0022(6)
O90 0.0148(8) 0.0220(8) 0.0158(7) 0.0002(6) -0.0002(6) 0.0037(6)
O91 0.0400(11) 0.0202(9) 0.0273(9) -0.0012(8) 0.0051(8) -0.0023(8)
O92 0.0393(11) 0.0229(9) 0.0265(10) 0.0029(8) 0.0017(9) 0.0045(8)
N1 0.0134(8) 0.0106(8) 0.0141(8) -0.0013(6) -0.0002(6) 0.0005(6)
N2 0.0124(8) 0.0102(7) 0.0132(8) 0.0007(6) -0.0006(6) 0.0007(6)
N3 0.0127(8) 0.0120(8) 0.0163(8) 0.0002(6) -0.0017(6) 0.0010(6)
C1 0.0168(10) 0.0146(10) 0.0178(10) -0.0013(8) -0.0004(8) 0.0014(7)
C2 0.0118(9) 0.0222(11) 0.0189(10) -0.0013(8) -0.0010(8) 0.0016(8)
C3 0.0146(10) 0.0214(10) 0.0162(10) 0.0034(8) 0.0004(8) 0.0042(8)
C4 0.0163(10) 0.0125(9) 0.0164(10) 0.0017(7) 0.0003(7) 0.0001(7)
C5 0.0127(9) 0.0119(9) 0.0124(8) -0.0001(7) 0.0014(7) 0.0009(7)
C6 0.0116(9) 0.0115(9) 0.0121(8) -0.0003(7) 0.0011(7) 0.0012(7)
C7 0.0163(9) 0.0110(9) 0.0150(9) 0.0014(7) 0.0010(7) 0.0000(7)
C8 0.0154(9) 0.0125(9) 0.0140(9) -0.0026(7) 0.0022(7) -0.0003(7)
C9 0.0138(9) 0.0144(9) 0.0154(9) -0.0008(7) -0.0011(7) 0.0004(7)
C10 0.0123(9) 0.0119(9) 0.0124(8) 0.0015(7) 0.0007(7) 0.0021(6)
C11 0.0141(9) 0.0121(9) 0.0137(9) 0.0017(7) 0.0006(7) 0.0006(7)
C12 0.0137(9) 0.0170(10) 0.0176(10) -0.0018(8) -0.0015(7) 0.0014(8)
C13 0.0127(10) 0.0220(11) 0.0202(10) 0.0028(8) -0.0027(8) 0.0029(8)
C14 0.0188(10) 0.0136(10) 0.0230(10) 0.0046(8) -0.0001(8) 0.0045(8)
C15 0.0169(10) 0.0127(10) 0.0211(10) 0.0008(8) -0.0025(8) 0.0006(8)

loop_
_atom_type_symbol
_atom_type_description
_atom_type_scat_dispersion_real
_atom_type_scat_dispersion_imag
_atom_type_scat_source
C C 0.0033 0.0016 'International Tables Vol C Tables 4.2.6.8 and 6.1.1.4'
H H 0.0000 0.0000 'International Tables Vol C Tables 4.2.6.8 and 6.1.1.4'
N N 0.0061 0.0033 'International Tables Vol C Tables 4.2.6.8 and 6.1.1.4'
O O 0.0106 0.0060 'International Tables Vol C Tables 4.2.6.8 and 6.1.1.4'
S S 0.1246 0.1234 'International Tables Vol C Tables 4.2.6.8 and 6.1.1.4'
Cu Cu 0.3201 1.2651 'International Tables Vol C Tables 4.2.6.8 and 6.1.1.4'

loop_
_geom_angle_atom_site_label_1
_geom_angle_atom_site_label_2
_geom_angle_atom_site_label_3
_geom_angle
_geom_angle_publ_flag
N2 Cu1 O1 163.39(7) y
N2 Cu1 N3 79.79(7) y
O1 Cu1 N3 98.25(7) y
N2 Cu1 N1 80.13(7) y
O1 Cu1 N1 100.34(7) y
N3 Cu1 N1 159.80(7) y
N2 Cu1 O90 104.45(7) y
O1 Cu1 O90 92.12(6) y
N3 Cu1 O90 93.93(7) y
N1 Cu1 O90 93.23(7) y
O3 S2 O4 111.12(10) ?
O3 S2 O2 109.17(9) ?
O4 S2 O2 109.70(10) ?
O3 S2 O1 108.90(9) ?
O4 S2 O1 109.06(9) ?
O2 S2 O1 108.85(9) ?
S2 O1 Cu1 128.48(9) ?
C8 O5 H5 111(2) ?
Cu1 O90 H90A 123(2) ?
Cu1 O90 H90B 129(2) ?
H90A O90 H90B 106(3) ?
H91A O91 H91B 98(3) ?
H92A O92 H92B 105(3) ?
C1 N1 C5 118.95(18) ?
C1 N1 Cu1 126.65(14) ?
C5 N1 Cu1 114.09(13) ?
C6 N2 C10 121.38(17) ?
C6 N2 Cu1 119.18(13) ?
C10 N2 Cu1 119.44(13) ?
C15 N3 C11 119.26(18) ?
C15 N3 Cu1 125.61(15) ?
C11 N3 Cu1 115.03(13) ?
N1 C1 C2 122.0(2) ?
N1 C1 H1 117.1(17) ?
C2 C1 H1 120.9(17) ?
C3 C2 C1 119.1(2) ?
C3 C2 H2 123.3(18) ?
C1 C2 H2 117.5(18) ?
C2 C3 C4 119.1(2) ?
C2 C3 H3 120.1(17) ?
C4 C3 H3 120.7(17) ?
C5 C4 C3 119.0(2) ?
C5 C4 H4 121.5(18) ?
C3 C4 H4 119.6(18) ?
N1 C5 C4 121.79(19) ?
N1 C5 C6 114.09(17) ?
C4 C5 C6 124.11(18) ?
N2 C6 C7 121.06(18) ?
N2 C6 C5 112.22(17) ?
C7 C6 C5 126.70(18) ?
C6 C7 C8 118.35(19) ?
C6 C7 H7 119.4(19) ?
C8 C7 H7 122.2(19) ?
O5 C8 C7 122.45(19) ?
O5 C8 C9 117.74(18) ?
C7 C8 C9 119.81(18) ?
C10 C9 C8 118.19(19) ?
C10 C9 H9 122.6(16) ?
C8 C9 H9 119.2(16) ?
N2 C10 C9 121.13(18) ?
N2 C10 C11 112.01(17) ?
C9 C10 C11 126.80(18) ?
N3 C11 C12 121.58(19) ?
N3 C11 C10 113.71(17) ?
C12 C11 C10 124.67(19) ?
C11 C12 C13 118.7(2) ?
C11 C12 H12 118.8(17) ?
C13 C12 H12 122.5(17) ?
C14 C13 C12 119.7(2) ?
C14 C13 H13 123.4(19) ?
C12 C13 H13 116.8(19) ?
C13 C14 C15 118.5(2) ?
C13 C14 H14 122.3(17) ?
C15 C14 H14 119.2(17) ?
N3 C15 C14 122.3(2) ?
N3 C15 H15 116.6(17) ?
C14 C15 H15 121.2(17) ?

loop_
_geom_bond_atom_site_label_1
_geom_bond_atom_site_label_2
_geom_bond_distance
_geom_bond_publ_flag
Cu1 N2 1.9318(17) y
Cu1 O1 1.9420(15) y
Cu1 N3 2.0163(17) y
Cu1 N1 2.0244(17) y
Cu1 O90 2.1914(16) y
S2 O3 1.4580(16) y
S2 O4 1.4637(16) y
S2 O2 1.4873(15) y
S2 O1 1.4985(15) y
O5 C8 1.332(2) ?
O5 H5 0.93(4) ?
O90 H90A 0.83(3) ?
O90 H90B 0.72(3) ?
O91 H91A 0.76(3) ?
O91 H91B 0.84(3) ?
O92 H92A 0.72(3) ?
O92 H92B 0.84(4) ?
N1 C1 1.335(3) ?
N1 C5 1.360(3) ?
N2 C6 1.343(2) ?
N2 C10 1.344(3) ?
N3 C15 1.334(3) ?
N3 C11 1.356(3) ?
C1 C2 1.391(3) ?
C1 H1 0.88(3) ?
C2 C3 1.381(3) ?
C2 H2 0.89(3) ?
C3 C4 1.390(3) ?
C3 H3 0.89(3) ?
C4 C5 1.383(3) ?
C4 H4 0.83(3) ?
C5 C6 1.483(3) ?
C6 C7 1.381(3) ?
C7 C8 1.401(3) ?
C7 H7 0.88(3) ?
C8 C9 1.407(3) ?
C9 C10 1.379(3) ?
C9 H9 0.98(3) ?
C10 C11 1.484(3) ?
C11 C12 1.386(3) ?
C12 C13 1.386(3) ?
C12 H12 0.93(3) ?
C13 C14 1.383(3) ?
C13 H13 0.83(3) ?
C14 C15 1.387(3) ?
C14 H14 0.89(3) ?
C15 H15 0.89(3) ?

loop_
_geom_hbond_atom_site_label_D
_geom_hbond_atom_site_label_H
_geom_hbond_atom_site_label_A
_geom_hbond_site_symmetry_A
_geom_hbond_distance_DH
_geom_hbond_distance_HA
_geom_hbond_distance_DA
_geom_hbond_angle_DHA
O5 H5 O2 4_566 0.93(4) 1.67(4) 2.589(2) 170(3)
O90 H90A O2 1_556 0.83(3) 1.98(3) 2.777(2) 161(3)
O91 H91A O92 4_565 0.76(3) 1.96(3) 2.714(3) 170(3)
O92 H92A O91 . 0.72(3) 2.09(3) 2.786(3) 161(3)
O90 H90B O3 3_556 0.72(3) 1.99(3) 2.701(2) 173(3)
O91 H91B O4 3_655 0.84(3) 2.04(3) 2.874(3) 174(3)
O92 H92B O4 3_656 0.84(4) 2.00(4) 2.828(3) 167(3)

loop_
_geom_torsion_atom_site_label_1
_geom_torsion_atom_site_label_2
_geom_torsion_atom_site_label_3
_geom_torsion_atom_site_label_4
_geom_torsion
O3 S2 O1 Cu1 -130.33(12)
O4 S2 O1 Cu1 108.25(13)
O2 S2 O1 Cu1 -11.41(15)
N2 Cu1 O1 S2 -0.9(3)
N3 Cu1 O1 S2 -82.81(13)
N1 Cu1 O1 S2 89.23(12)
O90 Cu1 O1 S2 -177.09(12)
N2 Cu1 N1 C1 -178.39(18)
O1 Cu1 N1 C1 18.48(18)
N3 Cu1 N1 C1 175.10(19)
O90 Cu1 N1 C1 -74.27(18)
N2 Cu1 N1 C5 -4.91(14)
O1 Cu1 N1 C5 -168.04(13)
N3 Cu1 N1 C5 -11.4(3)
O90 Cu1 N1 C5 99.20(14)
O1 Cu1 N2 C6 96.4(3)
N3 Cu1 N2 C6 -179.00(16)
N1 Cu1 N2 C6 3.28(14)
O90 Cu1 N2 C6 -87.53(15)
O1 Cu1 N2 C10 -83.8(3)
N3 Cu1 N2 C10 0.77(15)
N1 Cu1 N2 C10 -176.95(16)
O90 Cu1 N2 C10 92.23(15)
N2 Cu1 N3 C15 176.21(19)
O1 Cu1 N3 C15 -20.50(18)
N1 Cu1 N3 C15 -177.27(18)
O90 Cu1 N3 C15 72.22(18)
N2 Cu1 N3 C11 -0.19(14)
O1 Cu1 N3 C11 163.10(14)
N1 Cu1 N3 C11 6.3(3)
O90 Cu1 N3 C11 -104.18(14)
C5 N1 C1 C2 -0.2(3)
Cu1 N1 C1 C2 173.03(15)
N1 C1 C2 C3 -0.5(3)
C1 C2 C3 C4 1.1(3)
C2 C3 C4 C5 -1.1(3)
C1 N1 C5 C4 0.2(3)
Cu1 N1 C5 C4 -173.86(15)
C1 N1 C5 C6 179.70(17)
Cu1 N1 C5 C6 5.7(2)
C3 C4 C5 N1 0.5(3)
C3 C4 C5 C6 -179.01(19)
C10 N2 C6 C7 -2.1(3)
Cu1 N2 C6 C7 177.70(15)
C10 N2 C6 C5 179.10(17)
Cu1 N2 C6 C5 -1.1(2)
N1 C5 C6 N2 -3.1(2)
C4 C5 C6 N2 176.42(18)
N1 C5 C6 C7 178.13(19)
C4 C5 C6 C7 -2.3(3)
N2 C6 C7 C8 0.5(3)
C5 C6 C7 C8 179.11(18)
C6 C7 C8 O5 -177.37(18)
C6 C7 C8 C9 2.1(3)
O5 C8 C9 C10 176.49(18)
C7 C8 C9 C10 -3.0(3)
C6 N2 C10 C9 1.1(3)
Cu1 N2 C10 C9 -178.67(15)
C6 N2 C10 C11 178.63(17)
Cu1 N2 C10 C11 -1.1(2)
C8 C9 C10 N2 1.4(3)
C8 C9 C10 C11 -175.73(19)
C15 N3 C11 C12 0.8(3)
Cu1 N3 C11 C12 177.48(16)
C15 N3 C11 C10 -176.98(18)
Cu1 N3 C11 C10 -0.3(2)
N2 C10 C11 N3 0.9(2)
C9 C10 C11 N3 178.28(19)
N2 C10 C11 C12 -176.83(19)
C9 C10 C11 C12 0.5(3)
N3 C11 C12 C13 -0.3(3)
C10 C11 C12 C13 177.22(19)
C11 C12 C13 C14 -0.7(3)
C12 C13 C14 C15 1.2(3)
C11 N3 C15 C14 -0.3(3)
Cu1 N3 C15 C14 -176.58(16)
C13 C14 C15 N3 -0.7(3)
